data_4037263
loop_
_publ_author_name
'Miles, William H.'
'Robinson, Michael J.'
'Lessard, Samantha G.'
'Thamattoor, Dasan M.'

_publ_section_title
;
 Through-Space Shielding Effects of Metal-Complexed Phenyl Rings.
;
_journal_issue 22
_journal_name_full 'The Journal of organic chemistry'
_journal_page_first 10791
_journal_page_last 10801
_journal_paper_doi 10.1021/acs.joc.6b01858
_journal_volume 81
_journal_year 2016
_chemical_formula_moiety 'C22 H19 Cr N O3'
_chemical_formula_sum 'C22 H19 Cr N O3'
_chemical_formula_weight 397.38
_chemical_name_common BillMIlesDMAcomplexCr
_space_group_crystal_system monoclinic
_space_group_IT_number 14
_space_group_name_Hall '-P 2ybc'
_space_group_name_H-M_alt 'P 1 21/c 1'
_atom_sites_solution_hydrogens geom
_cell_angle_alpha 90
_cell_angle_beta 129.035(4)
_cell_angle_gamma 90
_cell_formula_units_Z 4
_cell_length_a 9.278(5)
_cell_length_b 18.516(9)
_cell_length_c 13.957(7)
_cell_measurement_reflns_used 1311
_cell_measurement_temperature 173.(2)
_cell_measurement_theta_max 18.9006
_cell_measurement_theta_min 2.1998
_cell_volume 1862.4(16)
_computing_cell_refinement 'SAINT V8.34A (Bruker AXS Inc., 2013)'
_computing_data_reduction 'SAINT V8.34A (Bruker AXS Inc., 2013)'
_computing_structure_refinement 'SHELXL-2014 (Sheldrick, 2014)'
_diffrn_ambient_temperature 173.(2)
_diffrn_detector_area_resol_mean 8.3660
_diffrn_measured_fraction_theta_full 0.982
_diffrn_measured_fraction_theta_max 0.982
_diffrn_measurement_device_type 'CCD area detector'
_diffrn_measurement_method 'phi and omega scans'
_diffrn_radiation_monochromator graphite
_diffrn_radiation_type MoK\a
_diffrn_radiation_wavelength 0.71073
_diffrn_reflns_av_R_equivalents 0.0837
_diffrn_reflns_av_unetI/netI 0.0732
_diffrn_reflns_limit_h_max 11
_diffrn_reflns_limit_h_min -11
_diffrn_reflns_limit_k_max 21
_diffrn_reflns_limit_k_min -23
_diffrn_reflns_limit_l_max 17
_diffrn_reflns_limit_l_min -17
_diffrn_reflns_number 15282
_diffrn_reflns_theta_full 26.61
_diffrn_reflns_theta_max 26.61
_diffrn_reflns_theta_min 2.18
_exptl_absorpt_coefficient_mu 0.636
_exptl_absorpt_correction_T_max 0.96
_exptl_absorpt_correction_T_min 0.75
_exptl_absorpt_correction_type multi-scan
_exptl_absorpt_process_details 'SADABS V2014/2 (Bruker AXS Inc.)'
_exptl_crystal_colour 'pale yellow'
_exptl_crystal_density_diffrn 1.417
_exptl_crystal_density_method 'not measured'
_exptl_crystal_description plate
_exptl_crystal_F_000 824
_exptl_crystal_size_max 0.210
_exptl_crystal_size_mid 0.170
_exptl_crystal_size_min 0.060
_refine_diff_density_max 1.457
_refine_diff_density_min -0.397
_refine_ls_extinction_method none
_refine_ls_goodness_of_fit_ref 1.085
_refine_ls_hydrogen_treatment constr
_refine_ls_matrix_type full
_refine_ls_number_parameters 247
_refine_ls_number_reflns 3838
_refine_ls_number_restraints 0
_refine_ls_restrained_S_all 1.085
_refine_ls_R_factor_all 0.1131
_refine_ls_R_factor_gt 0.0707
_refine_ls_shift/su_max 0.000
_refine_ls_shift/su_mean 0.000
_refine_ls_structure_factor_coef Fsqd
_refine_ls_weighting_details 'w=1/[\s^2^(Fo^2^)+(0.0997P)^2^] where P=(Fo^2^+2Fc^2^)/3'
_refine_ls_weighting_scheme calc
_refine_ls_wR_factor_gt 0.1683
_refine_ls_wR_factor_ref 0.1968
_reflns_number_gt 2482
_reflns_number_total 3838
_reflns_threshold_expression 'I > 2\s(I)'
_cod_data_source_file jo6b01858_si_002.cif
_cod_data_source_block 1k-Cr
_cod_original_cell_volume 1862.4(15)
_cod_database_code 4037263

loop_
_space_group_symop_operation_xyz
'x, y, z'
'-x, y+1/2, -z+1/2'
'-x, -y, -z'
'x, -y-1/2, z-1/2'

loop_
_atom_site_type_symbol
_atom_site_label
_atom_site_fract_x
_atom_site_fract_y
_atom_site_fract_z
_atom_site_U_iso_or_equiv
_atom_site_adp_type
_atom_site_calc_flag
_atom_site_refinement_flags_adp
_atom_site_refinement_flags_posn
_atom_site_occupancy
Cr Cr1 0.05106(9) 0.28489(4) 0.29730(6) 0.0304(2) Uani d . . 1
O O1 0.1428(5) 0.37833(18) 0.1669(3) 0.0502(9) Uani d . . 1
O O2 -0.2793(5) 0.37916(19) 0.1940(3) 0.0592(10) Uani d . . 1
O O3 -0.1849(5) 0.19486(18) 0.0690(3) 0.0553(10) Uani d . . 1
N N1 0.1112(5) 0.10310(18) 0.3611(3) 0.0348(9) Uani d . . 1
C C1 0.0531(6) 0.2129(2) 0.4285(4) 0.0323(9) Uani d . . 1
H H19 -0.0518 0.1914 0.4143 0.039 Uiso calc U R 1
C C2 0.1544(6) 0.1730(2) 0.4010(4) 0.0320(10) Uani d . . 1
C C3 -0.0547(7) 0.0708(2) 0.3317(5) 0.0459(12) Uani d . . 1
H H3 -0.0486 0.0727 0.4044 0.069 Uiso calc U R 1
H H1 -0.0638 0.0204 0.3071 0.069 Uiso calc U R 1
H H2 -0.164 0.0975 0.2638 0.069 Uiso calc U R 1
C C4 0.1875(7) 0.0707(2) 0.3058(5) 0.0468(12) Uani d . . 1
H H4 0.1476 0.0987 0.2333 0.07 Uiso calc U R 1
H H6 0.1426 0.0209 0.281 0.07 Uiso calc U R 1
H H5 0.3233 0.0706 0.3662 0.07 Uiso calc U R 1
C C5 0.2962(6) 0.2110(2) 0.4111(4) 0.0332(10) Uani d . . 1
H H18 0.358 0.1882 0.3849 0.04 Uiso calc U R 1
C C6 0.3475(6) 0.2817(2) 0.4590(4) 0.0351(10) Uani d . . 1
H H17 0.4444 0.3053 0.4657 0.042 Uiso calc U R 1
C C7 0.2588(6) 0.3179(2) 0.4969(4) 0.0371(10) Uani d . . 1
C C8 0.1055(6) 0.2832(2) 0.4761(4) 0.0345(10) Uani d . . 1
H H7 0.0364 0.3081 0.4948 0.041 Uiso calc U R 1
C C9 0.3192(7) 0.3921(2) 0.5539(4) 0.0411(11) Uani d . . 1
C C10 0.2526(9) 0.4502(3) 0.4759(5) 0.0655(18) Uani d . . 1
H H16 0.1738 0.442 0.3894 0.079 Uiso calc U R 1
C C11 0.2974(9) 0.5217(3) 0.5201(5) 0.073(2) Uani d . . 1
H H15 0.2483 0.5608 0.4636 0.088 Uiso calc U R 1
C C12 0.4095(8) 0.5349(3) 0.6423(5) 0.0535(14) Uani d . . 1
H H14 0.4379 0.5833 0.6714 0.064 Uiso calc U R 1
C C13 0.4853(6) 0.4769(2) 0.7279(4) 0.0363(10) Uani d . . 1
C C14 0.4443(6) 0.4036(2) 0.6852(4) 0.0329(10) Uani d . . 1
C C15 0.5343(6) 0.3476(2) 0.7785(4) 0.0328(10) Uani d . . 1
C C16 0.6463(6) 0.3674(3) 0.9002(4) 0.0394(11) Uani d . . 1
H H8 0.7022 0.3304 0.9609 0.047 Uiso calc U R 1
C C17 0.6825(6) 0.4394(3) 0.9398(4) 0.0428(11) Uani d . . 1
H H9 0.7618 0.4505 1.0254 0.051 Uiso calc U R 1
C C18 0.6033(6) 0.4933(3) 0.8549(4) 0.0399(11) Uani d . . 1
H H10 0.6275 0.5423 0.8811 0.048 Uiso calc U R 1
C C19 0.5139(7) 0.2677(2) 0.7513(4) 0.0433(12) Uani d . . 1
H H13 0.5938 0.2408 0.8289 0.065 Uiso calc U R 1
H H12 0.5503 0.2571 0.7004 0.065 Uiso calc U R 1
H H11 0.3844 0.2534 0.707 0.065 Uiso calc U R 1
C C20 0.1086(6) 0.3418(2) 0.2183(4) 0.0362(10) Uani d . . 1
C C21 -0.1506(7) 0.3428(3) 0.2352(4) 0.0401(11) Uani d . . 1
C C22 -0.0933(6) 0.2294(2) 0.1581(4) 0.0384(11) Uani d . . 1

loop_
_atom_site_aniso_label
_atom_site_aniso_U_11
_atom_site_aniso_U_22
_atom_site_aniso_U_33
_atom_site_aniso_U_12
_atom_site_aniso_U_13
_atom_site_aniso_U_23
Cr1 0.0348(4) 0.0252(4) 0.0316(4) 0.0004(3) 0.0211(3) 0.0005(3)
O1 0.060(2) 0.047(2) 0.056(2) -0.0040(17) 0.0423(19) 0.0068(16)
O2 0.061(2) 0.050(2) 0.083(3) 0.0213(19) 0.053(2) 0.0191(19)
O3 0.060(2) 0.039(2) 0.0431(19) -0.0046(17) 0.0213(17) -0.0068(15)
N1 0.041(2) 0.0203(19) 0.045(2) 0.0004(16) 0.0274(18) -0.0012(15)
C1 0.036(2) 0.030(2) 0.037(2) 0.0008(19) 0.026(2) 0.0021(18)
C2 0.036(2) 0.025(2) 0.032(2) 0.0038(19) 0.0205(19) 0.0039(17)
C3 0.056(3) 0.026(3) 0.068(3) -0.011(2) 0.045(3) -0.005(2)
C4 0.054(3) 0.028(3) 0.073(3) -0.001(2) 0.047(3) -0.010(2)
C5 0.034(2) 0.030(2) 0.037(2) 0.0030(19) 0.0229(19) 0.0017(18)
C6 0.035(2) 0.028(2) 0.037(2) 0.0001(19) 0.0199(19) 0.0034(18)
C7 0.045(3) 0.030(2) 0.027(2) 0.002(2) 0.0181(19) 0.0023(18)
C8 0.047(3) 0.029(2) 0.035(2) 0.006(2) 0.030(2) 0.0042(18)
C9 0.051(3) 0.024(2) 0.039(2) -0.001(2) 0.024(2) 0.0005(18)
C10 0.093(4) 0.033(3) 0.035(3) 0.004(3) 0.023(3) 0.005(2)
C11 0.109(5) 0.025(3) 0.047(3) 0.005(3) 0.030(3) 0.002(2)
C12 0.069(4) 0.030(3) 0.049(3) -0.003(2) 0.031(3) -0.003(2)
C13 0.039(3) 0.028(2) 0.043(3) 0.002(2) 0.027(2) 0.0022(19)
C14 0.037(2) 0.026(2) 0.036(2) -0.0016(19) 0.023(2) -0.0011(17)
C15 0.033(2) 0.030(2) 0.039(2) -0.0015(19) 0.025(2) -0.0004(18)
C16 0.035(2) 0.044(3) 0.036(2) 0.002(2) 0.021(2) 0.005(2)
C17 0.039(3) 0.043(3) 0.037(2) -0.004(2) 0.020(2) -0.006(2)
C18 0.038(3) 0.035(3) 0.047(3) -0.006(2) 0.027(2) -0.008(2)
C19 0.048(3) 0.033(3) 0.034(2) 0.008(2) 0.019(2) 0.0052(19)
C20 0.037(2) 0.035(3) 0.036(2) 0.001(2) 0.023(2) -0.0024(19)
C21 0.048(3) 0.036(3) 0.043(2) 0.001(2) 0.032(2) 0.004(2)
C22 0.039(2) 0.033(3) 0.039(2) 0.002(2) 0.023(2) 0.005(2)

loop_
_atom_type_symbol
_atom_type_description
_atom_type_scat_dispersion_real
_atom_type_scat_dispersion_imag
_atom_type_scat_source
C C 0.0033 0.0016 'International Tables Vol C Tables 4.2.6.8 and 6.1.1.4'
H H 0.0000 0.0000 'International Tables Vol C Tables 4.2.6.8 and 6.1.1.4'
N N 0.0061 0.0033 'International Tables Vol C Tables 4.2.6.8 and 6.1.1.4'
O O 0.0106 0.0060 'International Tables Vol C Tables 4.2.6.8 and 6.1.1.4'
Cr Cr 0.3209 0.6236 'International Tables Vol C Tables 4.2.6.8 and 6.1.1.4'

loop_
_geom_angle_atom_site_label_1
_geom_angle_atom_site_label_2
_geom_angle_atom_site_label_3
_geom_angle
C22 Cr1 C20 88.8(2)
C22 Cr1 C21 88.9(2)
C20 Cr1 C21 88.7(2)
C22 Cr1 C6 132.85(19)
C20 Cr1 C6 89.03(18)
C21 Cr1 C6 138.15(19)
C22 Cr1 C8 133.20(19)
C20 Cr1 C8 137.84(17)
C21 Cr1 C8 88.94(18)
C6 Cr1 C8 65.97(17)
C22 Cr1 C5 98.44(18)
C20 Cr1 C5 103.14(18)
C21 Cr1 C5 166.17(18)
C6 Cr1 C5 37.01(15)
C8 Cr1 C5 77.48(16)
C22 Cr1 C7 161.55(18)
C20 Cr1 C7 103.98(18)
C21 Cr1 C7 104.43(19)
C6 Cr1 C7 36.55(16)
C8 Cr1 C7 36.88(16)
C5 Cr1 C7 66.03(16)
C22 Cr1 C1 99.00(18)
C20 Cr1 C1 166.52(18)
C21 Cr1 C1 102.37(18)
C6 Cr1 C1 77.60(16)
C8 Cr1 C1 36.59(15)
C5 Cr1 C1 65.01(16)
C7 Cr1 C1 66.03(16)
C22 Cr1 C2 84.32(17)
C20 Cr1 C2 135.65(18)
C21 Cr1 C2 134.74(18)
C6 Cr1 C2 65.44(15)
C8 Cr1 C2 65.14(15)
C5 Cr1 C2 35.82(15)
C7 Cr1 C2 77.24(15)
C1 Cr1 C2 35.88(14)
C2 N1 C3 119.5(4)
C2 N1 C4 119.3(4)
C3 N1 C4 117.5(4)
C8 C1 C2 121.2(4)
C8 C1 Cr1 70.0(2)
C2 C1 Cr1 76.0(2)
C8 C1 H19 119.4
C2 C1 H19 119.4
Cr1 C1 H19 126.5
N1 C2 C5 121.7(4)
N1 C2 C1 121.8(4)
C5 C2 C1 116.4(4)
N1 C2 Cr1 132.9(3)
C5 C2 Cr1 67.6(2)
C1 C2 Cr1 68.2(2)
N1 C3 H3 109.5
N1 C3 H1 109.5
H3 C3 H1 109.5
N1 C3 H2 109.5
H3 C3 H2 109.5
H1 C3 H2 109.5
N1 C4 H4 109.5
N1 C4 H6 109.5
H4 C4 H6 109.5
N1 C4 H5 109.5
H4 C4 H5 109.5
H6 C4 H5 109.5
C6 C5 C2 121.5(4)
C6 C5 Cr1 70.0(2)
C2 C5 Cr1 76.6(2)
C6 C5 H18 119.3
C2 C5 H18 119.3
Cr1 C5 H18 126.0
C7 C6 C5 121.5(4)
C7 C6 Cr1 73.9(2)
C5 C6 Cr1 73.0(2)
C7 C6 H17 119.3
C5 C6 H17 119.3
Cr1 C6 H17 125.6
C6 C7 C8 117.4(4)
C6 C7 C9 121.6(4)
C8 C7 C9 120.9(4)
C6 C7 Cr1 69.6(2)
C8 C7 Cr1 69.9(2)
C9 C7 Cr1 130.0(3)
C1 C8 C7 121.5(4)
C1 C8 Cr1 73.4(2)
C7 C8 Cr1 73.2(2)
C1 C8 H7 119.2
C7 C8 H7 119.2
Cr1 C8 H7 126.1
C10 C9 C14 119.6(4)
C10 C9 C7 117.7(4)
C14 C9 C7 122.7(4)
C9 C10 C11 121.9(5)
C9 C10 H16 119.0
C11 C10 H16 119.0
C12 C11 C10 120.3(5)
C12 C11 H15 119.8
C10 C11 H15 119.8
C11 C12 C13 120.5(5)
C11 C12 H14 119.8
C13 C12 H14 119.8
C18 C13 C12 118.4(4)
C18 C13 C14 121.3(4)
C12 C13 C14 120.3(4)
C13 C14 C9 117.3(4)
C13 C14 C15 116.9(4)
C9 C14 C15 125.8(4)
C16 C15 C14 118.7(4)
C16 C15 C19 116.8(4)
C14 C15 C19 124.4(4)
C15 C16 C17 123.4(4)
C15 C16 H8 118.3
C17 C16 H8 118.3
C18 C17 C16 119.4(4)
C18 C17 H9 120.3
C16 C17 H9 120.3
C17 C18 C13 120.3(4)
C17 C18 H10 119.9
C13 C18 H10 119.9
C15 C19 H13 109.5
C15 C19 H12 109.5
H13 C19 H12 109.5
C15 C19 H11 109.5
H13 C19 H11 109.5
H12 C19 H11 109.5
O1 C20 Cr1 179.1(4)
O2 C21 Cr1 178.9(4)
O3 C22 Cr1 179.2(4)

loop_
_geom_bond_atom_site_label_1
_geom_bond_atom_site_label_2
_geom_bond_distance
Cr1 C22 1.830(5)
Cr1 C20 1.831(5)
Cr1 C21 1.834(5)
Cr1 C6 2.200(4)
Cr1 C8 2.213(4)
Cr1 C5 2.240(4)
Cr1 C7 2.255(4)
Cr1 C1 2.255(4)
Cr1 C2 2.357(4)
O1 C20 1.166(5)
O2 C21 1.159(5)
O3 C22 1.160(5)
N1 C2 1.366(5)
N1 C3 1.450(6)
N1 C4 1.464(5)
C1 C8 1.403(6)
C1 C2 1.424(6)
C1 H19 0.95
C2 C5 1.418(6)
C3 H3 0.98
C3 H1 0.98
C3 H2 0.98
C4 H4 0.98
C4 H6 0.98
C4 H5 0.98
C5 C6 1.410(6)
C5 H18 0.95
C6 C7 1.398(6)
C6 H17 0.95
C7 C8 1.414(6)
C7 C9 1.508(6)
C8 H7 0.95
C9 C10 1.370(6)
C9 C14 1.440(6)
C10 C11 1.408(7)
C10 H16 0.95
C11 C12 1.347(7)
C11 H15 0.95
C12 C13 1.419(7)
C12 H14 0.95
C13 C18 1.409(6)
C13 C14 1.435(6)
C14 C15 1.448(6)
C15 C16 1.370(6)
C15 C19 1.509(6)
C16 C17 1.401(7)
C16 H8 0.95
C17 C18 1.358(7)
C17 H9 0.95
C18 H10 0.95
C19 H13 0.98
C19 H12 0.98
C19 H11 0.98

loop_
_geom_torsion_atom_site_label_1
_geom_torsion_atom_site_label_2
_geom_torsion_atom_site_label_3
_geom_torsion_atom_site_label_4
_geom_torsion
C3 N1 C2 C5 -169.2(4)
C4 N1 C2 C5 -11.5(6)
C3 N1 C2 C1 7.4(6)
C4 N1 C2 C1 165.1(4)
C3 N1 C2 Cr1 -81.4(5)
C4 N1 C2 Cr1 76.3(5)
C8 C1 C2 N1 176.3(4)
Cr1 C1 C2 N1 -127.9(4)
C8 C1 C2 C5 -6.9(6)
Cr1 C1 C2 C5 48.9(3)
C8 C1 C2 Cr1 -55.8(3)
N1 C2 C5 C6 -176.3(4)
C1 C2 C5 C6 6.9(6)
Cr1 C2 C5 C6 56.0(3)
N1 C2 C5 Cr1 127.7(4)
C1 C2 C5 Cr1 -49.1(3)
C2 C5 C6 C7 -1.0(6)
Cr1 C5 C6 C7 58.2(4)
C2 C5 C6 Cr1 -59.2(4)
C5 C6 C7 C8 -5.0(6)
Cr1 C6 C7 C8 52.8(3)
C5 C6 C7 C9 177.0(4)
Cr1 C6 C7 C9 -125.2(4)
C5 C6 C7 Cr1 -57.8(4)
C2 C1 C8 C7 1.0(6)
Cr1 C1 C8 C7 -57.5(3)
C2 C1 C8 Cr1 58.6(4)
C6 C7 C8 C1 5.0(6)
C9 C7 C8 C1 -177.0(4)
Cr1 C7 C8 C1 57.6(4)
C6 C7 C8 Cr1 -52.6(3)
C9 C7 C8 Cr1 125.4(4)
C6 C7 C9 C10 83.2(6)
C8 C7 C9 C10 -94.7(6)
Cr1 C7 C9 C10 -5.8(8)
C6 C7 C9 C14 -96.0(6)
C8 C7 C9 C14 86.1(6)
Cr1 C7 C9 C14 175.0(4)
C14 C9 C10 C11 -2.4(10)
C7 C9 C10 C11 178.4(6)
C9 C10 C11 C12 0.3(11)
C10 C11 C12 C13 0.6(10)
C11 C12 C13 C18 179.4(5)
C11 C12 C13 C14 0.4(8)
C18 C13 C14 C9 178.7(4)
C12 C13 C14 C9 -2.4(7)
C18 C13 C14 C15 -1.9(6)
C12 C13 C14 C15 177.0(4)
C10 C9 C14 C13 3.3(7)
C7 C9 C14 C13 -177.5(4)
C10 C9 C14 C15 -176.1(5)
C7 C9 C14 C15 3.1(8)
C13 C14 C15 C16 2.3(6)
C9 C14 C15 C16 -178.3(4)
C13 C14 C15 C19 -177.6(4)
C9 C14 C15 C19 1.7(7)
C14 C15 C16 C17 -1.7(7)
C19 C15 C16 C17 178.3(4)
C15 C16 C17 C18 0.4(7)
C16 C17 C18 C13 0.1(7)
C12 C13 C18 C17 -178.3(5)
C14 C13 C18 C17 0.7(7)
